data_7059653
loop_
_publ_author_name
'Bhattacharyya, Arghyadeep'
'Guchhait, Nikhil'

_publ_section_title
;
 Exciplex formation between a pair of synthesized AIEgens leads to white
 light generation: a spectroscopic exploration
;
_journal_issue 25
_journal_name_full 'New Journal of Chemistry'
_journal_page_first 10671
_journal_page_last 10680
_journal_paper_doi 10.1039/D0NJ02489A
_journal_volume 44
_journal_year 2020
_chemical_formula_sum 'C14 H12 N2 O2'
_chemical_formula_weight 236.25
_space_group_crystal_system monoclinic
_space_group_IT_number 14
_space_group_name_Hall '-P 2yn'
_space_group_name_H-M_alt 'P 1 21/n 1'
_atom_sites_solution_hydrogens mixed
_audit_creation_method SHELXL-2016/6
_audit_update_record
;
2019-12-26 deposited with the CCDC.	2020-05-29 downloaded from the CCDC.
;
_cell_angle_alpha 90
_cell_angle_beta 94.074(4)
_cell_angle_gamma 90
_cell_formula_units_Z 4
_cell_length_a 7.7339(12)
_cell_length_b 12.2579(19)
_cell_length_c 12.2548(19)
_cell_measurement_reflns_used 8263
_cell_measurement_temperature 296(2)
_cell_measurement_theta_max 28.12
_cell_measurement_theta_min 2.35
_cell_volume 1158.8(3)
_computing_cell_refinement 'Bruker SAINT'
_computing_data_collection 'Bruker APEX2'
_computing_data_reduction 'Bruker SAINT'
_computing_molecular_graphics 'Bruker SHELXTL'
_computing_publication_material 'Bruker SHELXTL'
_computing_structure_refinement 'SHELXL-2016/6 (Sheldrick, 2016)'
_computing_structure_solution 'SHELXT 2014/5 (Sheldrick, 2014)'
_diffrn_ambient_temperature 296(2)
_diffrn_measured_fraction_theta_full 0.999
_diffrn_measured_fraction_theta_max 0.989
_diffrn_measurement_device_type 'Bruker APEX-II CCD'
_diffrn_measurement_method '\f and \w scans'
_diffrn_radiation_type MoK\a
_diffrn_radiation_wavelength 0.71073
_diffrn_reflns_av_R_equivalents 0.1417
_diffrn_reflns_av_unetI/netI 0.0616
_diffrn_reflns_Laue_measured_fraction_full 0.999
_diffrn_reflns_Laue_measured_fraction_max 0.989
_diffrn_reflns_limit_h_max 10
_diffrn_reflns_limit_h_min -10
_diffrn_reflns_limit_k_max 16
_diffrn_reflns_limit_k_min -15
_diffrn_reflns_limit_l_max 15
_diffrn_reflns_limit_l_min -16
_diffrn_reflns_number 15239
_diffrn_reflns_point_group_measured_fraction_full 0.999
_diffrn_reflns_point_group_measured_fraction_max 0.989
_diffrn_reflns_theta_full 25.242
_diffrn_reflns_theta_max 28.150
_diffrn_reflns_theta_min 2.353
_exptl_absorpt_coefficient_mu 0.089
_exptl_crystal_colour white
_exptl_crystal_density_diffrn 1.354
_exptl_crystal_description rhombic
_exptl_crystal_F_000 492
_exptl_crystal_size_max 0.60
_exptl_crystal_size_mid 0.54
_exptl_crystal_size_min 0.48
_refine_diff_density_max 0.441
_refine_diff_density_min -0.246
_refine_diff_density_rms 0.069
_refine_ls_extinction_coef 0.008(4)
_refine_ls_extinction_expression Fc^*^=kFc[1+0.001xFc^2^\l^3^/sin(2\q)]^-1/4^
_refine_ls_extinction_method 'SHELXL-2016/6 (Sheldrick 2016)'
_refine_ls_goodness_of_fit_ref 2.946
_refine_ls_hydrogen_treatment mixed
_refine_ls_matrix_type full
_refine_ls_number_parameters 173
_refine_ls_number_reflns 2804
_refine_ls_number_restraints 0
_refine_ls_restrained_S_all 2.946
_refine_ls_R_factor_all 0.0727
_refine_ls_R_factor_gt 0.0656
_refine_ls_shift/su_max 0.000
_refine_ls_shift/su_mean 0.000
_refine_ls_structure_factor_coef Fsqd
_refine_ls_weighting_details 'w=1/[\s^2^(Fo^2^)] where P=(Fo^2^+2Fc^2^)/3'
_refine_ls_weighting_scheme calc
_refine_ls_wR_factor_gt 0.1526
_refine_ls_wR_factor_ref 0.1545
_reflns_Friedel_coverage 0.000
_reflns_number_gt 2378
_reflns_number_total 2804
_reflns_threshold_expression 'I > 2\s(I)'
_cod_data_source_file d0nj02489a2.cif
_cod_data_source_block BIMP
_cod_depositor_comments
;Adding full bibliography for 7059653.cif.

 Adding full bibliography for 7059653.cif.
;
_cod_original_sg_symbol_H-M 'P 21/n'
_cod_database_code 7059653
_shelx_shelxl_version_number 2016/6
_shelx_space_group_comment
;
The symmetry employed for this shelxl refinement is uniquely defined
by the following loop, which should always be used as a source of
symmetry information in preference to the above space-group names.
They are only intended as comments.
;

loop_
_space_group_symop_operation_xyz
'x, y, z'
'-x+1/2, y+1/2, -z+1/2'
'-x, -y, -z'
'x-1/2, -y-1/2, z-1/2'

loop_
_atom_site_label
_atom_site_type_symbol
_atom_site_fract_x
_atom_site_fract_y
_atom_site_fract_z
_atom_site_U_iso_or_equiv
_atom_site_adp_type
_atom_site_occupancy
_atom_site_site_symmetry_order
_atom_site_calc_flag
_atom_site_refinement_flags_posn
_atom_site_refinement_flags_adp
_atom_site_refinement_flags_occupancy
_atom_site_disorder_assembly
_atom_site_disorder_group
O1 O 0.21997(17) 0.73320(11) 0.51221(9) 0.0476(4) Uani 1 1 d . . . . .
N1 N 0.49775(16) 0.65578(11) 0.61423(10) 0.0374(3) Uani 1 1 d . . . . .
O2 O -0.06994(16) 0.83812(12) 0.51075(10) 0.0549(4) Uani 1 1 d . . . . .
N3 N 0.57636(16) 0.70220(11) 0.78616(12) 0.0374(3) Uani 1 1 d . . . . .
C1 C 0.9186(2) 0.50930(18) 0.63704(16) 0.0518(5) Uani 1 1 d . . . . .
H9 H 0.990454 0.463558 0.600030 0.062 Uiso 1 1 calc R U . . .
C2 C 0.7642(2) 0.54402(15) 0.58470(15) 0.0479(5) Uani 1 1 d . . . . .
H10 H 0.731372 0.523111 0.513266 0.058 Uiso 1 1 calc R U . . .
C3 C 0.6599(2) 0.61150(13) 0.64332(13) 0.0362(4) Uani 1 1 d . . . . .
C4 C 0.45274(18) 0.70842(13) 0.70261(12) 0.0328(4) Uani 1 1 d . . . . .
C5 C 0.28740(18) 0.76621(12) 0.70562(12) 0.0327(4) Uani 1 1 d . . . . .
C6 C 0.18003(19) 0.77578(12) 0.60905(12) 0.0349(4) Uani 1 1 d . . . . .
C7 C 0.0223(2) 0.83246(13) 0.61121(13) 0.0387(4) Uani 1 1 d . . . . .
C8 C -0.2238(3) 0.9011(2) 0.50533(19) 0.0721(7) Uani 1 1 d . . . . .
H2B H -0.300788 0.873125 0.556691 0.108 Uiso 1 1 calc R U . . .
H2C H -0.279004 0.897139 0.432771 0.108 Uiso 1 1 calc R U . . .
H2A H -0.195809 0.975628 0.522861 0.108 Uiso 1 1 calc R U . . .
C9 C 0.9697(2) 0.54100(16) 0.74397(15) 0.0486(5) Uani 1 1 d . . . . .
H8 H 1.075747 0.516975 0.775710 0.058 Uiso 1 1 calc R U . . .
C10 C 0.71040(19) 0.64067(13) 0.75095(13) 0.0350(4) Uani 1 1 d . . . . .
C11 C 0.8679(2) 0.60653(15) 0.80331(14) 0.0430(4) Uani 1 1 d . . . . .
H7 H 0.901568 0.627261 0.874670 0.052 Uiso 1 1 calc R U . . .
C12 C -0.0281(2) 0.87651(14) 0.70613(14) 0.0433(4) Uani 1 1 d . . . . .
H3 H -0.132864 0.913673 0.706630 0.052 Uiso 1 1 calc R U . . .
C13 C 0.0786(2) 0.86564(15) 0.80300(14) 0.0430(4) Uani 1 1 d . . . . .
H4 H 0.043870 0.895050 0.867898 0.052 Uiso 1 1 calc R U . . .
C14 C 0.2340(2) 0.81167(14) 0.80221(13) 0.0387(4) Uani 1 1 d . . . . .
H5 H 0.304509 0.805319 0.866612 0.046 Uiso 1 1 calc R U . . .
H6 H 0.589(3) 0.731(2) 0.854(2) 0.081(8) Uiso 1 1 d . . . . .
H1 H 0.328(4) 0.705(2) 0.529(2) 0.083(7) Uiso 1 1 d . . . . .

loop_
_atom_site_aniso_label
_atom_site_aniso_U_11
_atom_site_aniso_U_22
_atom_site_aniso_U_33
_atom_site_aniso_U_23
_atom_site_aniso_U_13
_atom_site_aniso_U_12
O1 0.0510(7) 0.0603(8) 0.0294(6) -0.0057(5) -0.0120(5) 0.0189(6)
N1 0.0370(7) 0.0421(7) 0.0316(7) 0.0000(6) -0.0071(5) 0.0056(6)
O2 0.0511(7) 0.0676(8) 0.0424(7) -0.0060(6) -0.0212(5) 0.0241(6)
N3 0.0371(6) 0.0400(7) 0.0332(8) -0.0049(6) -0.0109(5) 0.0033(6)
C1 0.0448(9) 0.0616(11) 0.0488(11) 0.0012(9) 0.0024(8) 0.0132(8)
C2 0.0489(9) 0.0558(11) 0.0386(10) -0.0006(8) -0.0003(7) 0.0126(8)
C3 0.0347(7) 0.0390(8) 0.0338(8) 0.0034(7) -0.0046(6) 0.0019(6)
C4 0.0343(7) 0.0337(7) 0.0292(8) 0.0029(6) -0.0059(6) -0.0001(6)
C5 0.0322(7) 0.0327(7) 0.0318(8) 0.0005(6) -0.0082(6) -0.0001(6)
C6 0.0382(7) 0.0337(8) 0.0317(8) 0.0023(6) -0.0049(6) 0.0038(6)
C7 0.0383(8) 0.0387(8) 0.0367(9) 0.0015(7) -0.0139(6) 0.0034(7)
C8 0.0626(12) 0.0848(16) 0.0645(14) -0.0040(12) -0.0257(10) 0.0350(12)
C9 0.0365(8) 0.0557(11) 0.0517(12) 0.0024(8) -0.0096(7) 0.0092(7)
C10 0.0328(7) 0.0337(8) 0.0371(8) 0.0012(7) -0.0073(6) -0.0026(6)
C11 0.0378(8) 0.0462(9) 0.0424(10) -0.0020(8) -0.0151(7) -0.0017(7)
C12 0.0388(8) 0.0446(9) 0.0451(10) -0.0041(8) -0.0062(7) 0.0099(7)
C13 0.0431(9) 0.0495(10) 0.0350(9) -0.0084(7) -0.0064(7) 0.0064(7)
C14 0.0402(8) 0.0417(9) 0.0327(8) -0.0023(7) -0.0083(6) 0.0007(7)

loop_
_atom_type_symbol
_atom_type_description
_atom_type_scat_dispersion_real
_atom_type_scat_dispersion_imag
_atom_type_scat_source
C C 0.0033 0.0016 'International Tables Vol C Tables 4.2.6.8 and 6.1.1.4'
H H 0.0000 0.0000 'International Tables Vol C Tables 4.2.6.8 and 6.1.1.4'
N N 0.0061 0.0033 'International Tables Vol C Tables 4.2.6.8 and 6.1.1.4'
O O 0.0106 0.0060 'International Tables Vol C Tables 4.2.6.8 and 6.1.1.4'

loop_
_geom_angle_atom_site_label_1
_geom_angle_atom_site_label_2
_geom_angle_atom_site_label_3
_geom_angle
_geom_angle_site_symmetry_1
_geom_angle_site_symmetry_3
_geom_angle_publ_flag
C6 O1 H1 102.6(17) . . ?
C4 N1 C3 105.34(14) . . ?
C7 O2 C8 116.65(14) . . ?
C4 N3 C10 107.53(13) . . ?
C4 N3 H6 134.4(17) . . ?
C10 N3 H6 118.0(17) . . ?
C2 C1 C9 121.84(17) . . ?
C2 C1 H9 119.1 . . ?
C9 C1 H9 119.1 . . ?
C1 C2 C3 117.20(18) . . ?
C1 C2 H10 121.4 . . ?
C3 C2 H10 121.4 . . ?
C2 C3 N1 130.23(16) . . ?
C2 C3 C10 120.50(16) . . ?
N1 C3 C10 109.21(13) . . ?
N1 C4 N3 112.20(13) . . ?
N1 C4 C5 122.37(14) . . ?
N3 C4 C5 125.43(13) . . ?
C6 C5 C14 119.28(13) . . ?
C6 C5 C4 119.03(13) . . ?
C14 C5 C4 121.69(14) . . ?
O1 C6 C5 123.38(13) . . ?
O1 C6 C7 117.38(14) . . ?
C5 C6 C7 119.23(13) . . ?
C12 C7 O2 125.46(15) . . ?
C12 C7 C6 120.83(15) . . ?
O2 C7 C6 113.72(13) . . ?
O2 C8 H2B 109.5 . . ?
O2 C8 H2C 109.5 . . ?
H2B C8 H2C 109.5 . . ?
O2 C8 H2A 109.5 . . ?
H2B C8 H2A 109.5 . . ?
H2C C8 H2A 109.5 . . ?
C11 C9 C1 121.73(16) . . ?
C11 C9 H8 119.1 . . ?
C1 C9 H8 119.1 . . ?
N3 C10 C3 105.70(14) . . ?
N3 C10 C11 132.11(16) . . ?
C3 C10 C11 122.18(15) . . ?
C9 C11 C10 116.52(16) . . ?
C9 C11 H7 121.7 . . ?
C10 C11 H7 121.7 . . ?
C7 C12 C13 119.84(15) . . ?
C7 C12 H3 120.1 . . ?
C13 C12 H3 120.1 . . ?
C14 C13 C12 120.16(14) . . ?
C14 C13 H4 119.9 . . ?
C12 C13 H4 119.9 . . ?
C13 C14 C5 120.65(15) . . ?
C13 C14 H5 119.7 . . ?
C5 C14 H5 119.7 . . ?

loop_
_geom_bond_atom_site_label_1
_geom_bond_atom_site_label_2
_geom_bond_distance
_geom_bond_site_symmetry_2
_geom_bond_publ_flag
O1 C6 1.3522(19) . ?
O1 H1 0.91(3) . ?
N1 C4 1.3283(19) . ?
N1 C3 1.390(2) . ?
O2 C7 1.380(2) . ?
O2 C8 1.416(2) . ?
N3 C4 1.352(2) . ?
N3 C10 1.376(2) . ?
N3 H6 0.90(3) . ?
C1 C2 1.382(3) . ?
C1 C9 1.397(3) . ?
C1 H9 0.9300 . ?
C2 C3 1.390(2) . ?
C2 H10 0.9300 . ?
C3 C10 1.395(2) . ?
C4 C5 1.465(2) . ?
C5 C6 1.402(2) . ?
C5 C14 1.397(2) . ?
C6 C7 1.406(2) . ?
C7 C12 1.364(2) . ?
C8 H2B 0.9600 . ?
C8 H2C 0.9600 . ?
C8 H2A 0.9600 . ?
C9 C11 1.370(2) . ?
C9 H8 0.9300 . ?
C10 C11 1.400(2) . ?
C11 H7 0.9300 . ?
C12 C13 1.403(3) . ?
C12 H3 0.9300 . ?
C13 C14 1.373(2) . ?
C13 H4 0.9300 . ?
C14 H5 0.9300 . ?

loop_
_geom_hbond_atom_site_label_D
_geom_hbond_atom_site_label_H
_geom_hbond_atom_site_label_A
_geom_hbond_distance_DH
_geom_hbond_distance_HA
_geom_hbond_distance_DA
_geom_hbond_angle_DHA
_geom_hbond_site_symmetry_A
O1 H1 N1 0.91(3) 1.73(3) 2.5879(18) 155(2) .
N3 H6 O2 0.90(3) 2.50(2) 3.0890(19) 124(2) 4_676
N3 H6 O1 0.90(3) 2.17(3) 3.016(2) 156(2) 4_676
O1 H1 N1 0.91(3) 1.73(3) 2.5879(18) 155(2) .
N3 H6 O2 0.90(3) 2.50(2) 3.0890(19) 124(2) 4_676
N3 H6 O1 0.90(3) 2.17(3) 3.016(2) 156(2) 4_676
N3 H6 O1 0.90(3) 2.17(3) 3.016(2) 156(2) 4_676
N3 H6 O2 0.90(3) 2.50(2) 3.0890(19) 124(2) 4_676
O1 H1 N1 0.91(3) 1.73(3) 2.5879(18) 155(2) .
N3 H6 O1 0.90(3) 2.17(3) 3.016(2) 156(2) 4_676
N3 H6 O2 0.90(3) 2.50(2) 3.0890(19) 124(2) 4_676
O1 H1 N1 0.91(3) 1.73(3) 2.5879(18) 155(2) .

loop_
_geom_torsion_atom_site_label_1
_geom_torsion_atom_site_label_2
_geom_torsion_atom_site_label_3
_geom_torsion_atom_site_label_4
_geom_torsion
_geom_torsion_site_symmetry_1
_geom_torsion_site_symmetry_2
_geom_torsion_site_symmetry_3
_geom_torsion_site_symmetry_4
_geom_torsion_publ_flag
C9 C1 C2 C3 -0.6(3) . . . . ?
C1 C2 C3 N1 -177.71(17) . . . . ?
C1 C2 C3 C10 -0.9(2) . . . . ?
C4 N1 C3 C2 176.32(16) . . . . ?
C4 N1 C3 C10 -0.76(17) . . . . ?
C3 N1 C4 N3 0.87(17) . . . . ?
C3 N1 C4 C5 -179.52(13) . . . . ?
C10 N3 C4 N1 -0.65(17) . . . . ?
C10 N3 C4 C5 179.75(13) . . . . ?
N1 C4 C5 C6 -6.5(2) . . . . ?
N3 C4 C5 C6 173.07(14) . . . . ?
N1 C4 C5 C14 173.35(14) . . . . ?
N3 C4 C5 C14 -7.1(2) . . . . ?
C14 C5 C6 O1 -179.12(14) . . . . ?
C4 C5 C6 O1 0.7(2) . . . . ?
C14 C5 C6 C7 1.0(2) . . . . ?
C4 C5 C6 C7 -179.15(13) . . . . ?
C8 O2 C7 C12 4.3(3) . . . . ?
C8 O2 C7 C6 -175.39(17) . . . . ?
O1 C6 C7 C12 179.15(14) . . . . ?
C5 C6 C7 C12 -1.0(2) . . . . ?
O1 C6 C7 O2 -1.1(2) . . . . ?
C5 C6 C7 O2 178.76(14) . . . . ?
C2 C1 C9 C11 1.3(3) . . . . ?
C4 N3 C10 C3 0.14(16) . . . . ?
C4 N3 C10 C11 -178.50(17) . . . . ?
C2 C3 C10 N3 -177.03(14) . . . . ?
N1 C3 C10 N3 0.38(17) . . . . ?
C2 C3 C10 C11 1.8(2) . . . . ?
N1 C3 C10 C11 179.19(14) . . . . ?
C1 C9 C11 C10 -0.4(3) . . . . ?
N3 C10 C11 C9 177.38(15) . . . . ?
C3 C10 C11 C9 -1.1(2) . . . . ?
O2 C7 C12 C13 -179.53(16) . . . . ?
C6 C7 C12 C13 0.2(2) . . . . ?
C7 C12 C13 C14 0.6(3) . . . . ?
C12 C13 C14 C5 -0.5(3) . . . . ?
C6 C5 C14 C13 -0.3(2) . . . . ?
C4 C5 C14 C13 179.90(14) . . . . ?
